data_7702770
loop_
_publ_author_name
'Mays, Martin J.'
'Raithby, Paul R.'
'Sarveswaran, Koshala'
'Solan, Gregory A.'

_publ_section_title
;
 Perpendicular to parallel reorientation of a terminal alkyne on a
 mixed-metal triangle; synthesis and structural characterisation
;
_journal_issue 8
_journal_name_full 'Journal of the Chemical Society, Dalton Transactions'
_journal_page_first 1671
_journal_paper_doi 10.1039/b110874n
_journal_year 2002
_chemical_formula_sum 'C33 H23 Cl2 Fe2 Mo O7 P'
_chemical_formula_weight 841.02
_space_group_IT_number 2
_space_group_name_Hall '-P 1'
_space_group_name_H-M_alt 'P -1'
_symmetry_cell_setting triclinic
_symmetry_space_group_name_H-M 'P -1'
_atom_sites_solution_hydrogens geom
_atom_sites_solution_primary direct
_atom_sites_solution_secondary difmap
_audit_creation_method SHELXL-97
_cell_angle_alpha 93.070(10)
_cell_angle_beta 98.320(10)
_cell_angle_gamma 104.59(2)
_cell_formula_units_Z 2
_cell_length_a 9.4030(10)
_cell_length_b 12.500(4)
_cell_length_c 14.208(2)
_cell_measurement_reflns_used 25
_cell_measurement_temperature 180(2)
_cell_measurement_theta_max 15.0
_cell_measurement_theta_min 12.5
_cell_volume 1592.0(6)
_computing_cell_refinement 'standard MSC/Rigaku supplied software'
_computing_data_collection 'standard MSC/Rigaku supplied software'
_computing_data_reduction 'standard MSC/Rigaku supplied software'
_computing_molecular_graphics XP
_computing_structure_refinement 'SHELXL-97 (Sheldrick, 1997)'
_computing_structure_solution 'SHELXS-97 (Sheldrick, 1990)'
_diffrn_ambient_temperature 180(2)
_diffrn_measured_fraction_theta_full 0.996
_diffrn_measured_fraction_theta_max 0.996
_diffrn_measurement_device_type Stoe
_diffrn_measurement_method \w/2\q
_diffrn_radiation_monochromator graphite
_diffrn_radiation_source 'fine-focus sealed tube'
_diffrn_radiation_type MoK\a
_diffrn_radiation_wavelength 0.71069
_diffrn_reflns_av_R_equivalents 0.1529
_diffrn_reflns_av_sigmaI/netI 0.1781
_diffrn_reflns_limit_h_max 11
_diffrn_reflns_limit_h_min -11
_diffrn_reflns_limit_k_max 14
_diffrn_reflns_limit_k_min -14
_diffrn_reflns_limit_l_max 16
_diffrn_reflns_limit_l_min -15
_diffrn_reflns_number 6691
_diffrn_reflns_theta_full 25.00
_diffrn_reflns_theta_max 25.00
_diffrn_reflns_theta_min 3.54
_diffrn_standards_decay_% 1
_diffrn_standards_interval_time 90
_diffrn_standards_number 3
_exptl_absorpt_coefficient_mu 1.554
_exptl_absorpt_correction_T_max 0.8118
_exptl_absorpt_correction_T_min 0.5898
_exptl_crystal_colour red
_exptl_crystal_density_diffrn 1.754
_exptl_crystal_density_method 'not measured'
_exptl_crystal_description block
_exptl_crystal_F_000 840
_exptl_crystal_size_max 0.38
_exptl_crystal_size_mid 0.31
_exptl_crystal_size_min 0.14
_refine_diff_density_max 1.646
_refine_diff_density_min -1.600
_refine_diff_density_rms 0.215
_refine_ls_extinction_method none
_refine_ls_goodness_of_fit_ref 1.030
_refine_ls_hydrogen_treatment constr
_refine_ls_matrix_type full
_refine_ls_number_parameters 381
_refine_ls_number_reflns 5571
_refine_ls_number_restraints 0
_refine_ls_restrained_S_all 1.030
_refine_ls_R_factor_all 0.1760
_refine_ls_R_factor_gt 0.0938
_refine_ls_shift/su_max 0.023
_refine_ls_shift/su_mean 0.001
_refine_ls_structure_factor_coef Fsqd
_refine_ls_weighting_details 'w=1/[\s^2^(Fo^2^)+(0.1299P)^2^+0.0000P] where P=(Fo^2^+2Fc^2^)/3'
_refine_ls_weighting_scheme calc
_refine_ls_wR_factor_gt 0.2173
_refine_ls_wR_factor_ref 0.2607
_reflns_number_gt 3102
_reflns_number_total 5571
_reflns_threshold_expression >2sigma(I)
_cod_data_source_file b110874n.txt
_cod_data_source_block mm9815
_cod_depositor_comments
;
The following automatic conversions were performed:

data item '_symmetry_cell_setting' value 'Triclinic' was changed to
'triclinic' in accordance with the
/home/saulius/struct/COD-crude-data/automatic-downloads/DataCite-retrospective/RSC/depositions/lib/dictionaries/cif_core.dic
dictionary named 'cif_core.dic' version 2.4.2 last updated on
2011-04-26.

data item '_refine_ls_weighting_scheme' value 'calc
w=1/[\s^2^(Fo^2^)+(0.1299P)^2^+0.0000P] where P=(Fo^2^+2Fc^2^)/3' was
changed to 'calc'. A new data item '_refine_ls_weighting_details' was
created with the value set to
'w=1/[\s^2^(Fo^2^)+(0.1299P)^2^+0.0000P] where P=(Fo^2^+2Fc^2^)/3'.

Automatic conversion script
Id: cif_fix_values 6909 2019-04-08 15:41:33Z antanas 
;
_cod_original_sg_symbol_H-M P-1
_cod_database_code 7702770

loop_
_symmetry_equiv_pos_as_xyz
'x, y, z'
'-x, -y, -z'

loop_
_atom_site_label
_atom_site_type_symbol
_atom_site_fract_x
_atom_site_fract_y
_atom_site_fract_z
_atom_site_U_iso_or_equiv
_atom_site_adp_type
_atom_site_occupancy
_atom_site_calc_flag
_atom_site_refinement_flags
Mo1 Mo 0.24665(12) 0.40137(10) 0.18664(9) 0.0175(3) Uani 1 d .
Fe1 Fe 0.11749(19) 0.43763(16) 0.33997(15) 0.0187(5) Uani 1 d .
Fe2 Fe 0.03910(19) 0.23560(16) 0.24399(15) 0.0203(5) Uani 1 d .
Cl1 Cl 0.3096(8) 0.0331(6) -0.0332(5) 0.092(2) Uani 1 d .
Cl2 Cl 0.3776(8) 0.1799(6) -0.1776(5) 0.091(2) Uani 1 d .
P1 P 0.2669(3) 0.5717(3) 0.2732(3) 0.0181(8) Uani 1 d .
O1 O -0.0545(10) 0.4273(8) 0.0803(7) 0.030(2) Uani 1 d .
O2 O 0.2328(12) 0.5630(9) 0.5237(8) 0.037(3) Uani 1 d .
O3 O -0.1622(10) 0.4954(9) 0.2747(8) 0.034(3) Uani 1 d .
O4 O -0.0292(10) 0.2750(8) 0.4577(8) 0.033(3) Uani 1 d .
O5 O -0.2666(11) 0.2424(10) 0.1607(9) 0.045(3) Uani 1 d .
O6 O -0.0391(14) 0.0450(10) 0.3534(10) 0.049(3) Uani 1 d .
O7 O 0.0565(11) 0.1081(9) 0.0719(8) 0.031(2) Uani 1 d .
C1 C 0.0521(15) 0.4130(11) 0.1240(10) 0.022(3) Uani 1 d .
C2 C 0.1861(14) 0.5137(13) 0.4517(11) 0.024(3) Uani 1 d .
C3 C -0.0549(14) 0.4763(11) 0.3006(11) 0.024(3) Uani 1 d .
C4 C 0.0216(14) 0.3243(12) 0.3982(12) 0.027(3) Uani 1 d .
C5 C -0.1482(16) 0.2405(12) 0.1945(11) 0.028(3) Uani 1 d .
C6 C -0.0085(15) 0.1205(13) 0.3131(11) 0.028(4) Uani 1 d .
C7 C 0.0516(14) 0.1572(12) 0.1391(11) 0.026(3) Uani 1 d .
C8 C 0.2932(14) 0.3757(11) 0.3413(11) 0.024(3) Uani 1 d .
H8 H 0.3229 0.4144 0.4033 0.029 Uiso 1 calc R
C9 C 0.2540(13) 0.2729(11) 0.2946(10) 0.019(3) Uani 1 d .
C10 C 0.3587(14) 0.1994(11) 0.3009(10) 0.021(3) Uani 1 d .
C11 C 0.5069(13) 0.2400(12) 0.3400(11) 0.025(3) Uani 1 d .
H11 H 0.5455 0.3169 0.3603 0.030 Uiso 1 calc R
C12 C 0.5998(15) 0.1705(12) 0.3501(12) 0.031(4) Uani 1 d .
H12 H 0.7019 0.2014 0.3764 0.037 Uiso 1 calc R
C13 C 0.5512(16) 0.0592(13) 0.3240(12) 0.035(4) Uani 1 d .
H13 H 0.6174 0.0131 0.3329 0.042 Uiso 1 calc R
C14 C 0.4033(16) 0.0150(14) 0.2844(12) 0.036(4) Uani 1 d .
H14 H 0.3665 -0.0623 0.2654 0.043 Uiso 1 calc R
C15 C 0.3090(15) 0.0839(12) 0.2726(12) 0.030(4) Uani 1 d .
H15 H 0.2078 0.0529 0.2447 0.037 Uiso 1 calc R
C16 C 0.3180(15) 0.4606(12) 0.0431(10) 0.0260(14) Uiso 1 d .
H16 H 0.2695 0.5072 0.0074 0.031 Uiso 1 calc R
C17 C 0.4454(15) 0.4960(12) 0.1131(10) 0.0260(14) Uiso 1 d .
H17 H 0.4974 0.5712 0.1330 0.031 Uiso 1 calc R
C18 C 0.4845(15) 0.4025(11) 0.1495(11) 0.0260(14) Uiso 1 d .
H18 H 0.5668 0.4030 0.1971 0.031 Uiso 1 calc R
C19 C 0.3758(15) 0.3071(12) 0.1005(10) 0.0260(14) Uiso 1 d .
H19 H 0.3719 0.2319 0.1102 0.031 Uiso 1 calc R
C20 C 0.2750(16) 0.3447(12) 0.0349(11) 0.0260(14) Uiso 1 d .
H20 H 0.1921 0.2988 -0.0075 0.031 Uiso 1 calc R
C21 C 0.1819(14) 0.6783(11) 0.2255(10) 0.018(3) Uiso 1 d .
C22 C 0.0946(15) 0.7256(11) 0.2784(11) 0.024(3) Uani 1 d .
H22 H 0.0805 0.7040 0.3402 0.029 Uiso 1 calc R
C23 C 0.0299(14) 0.8033(11) 0.2397(12) 0.030(4) Uani 1 d .
H23 H -0.0287 0.8360 0.2756 0.036 Uiso 1 calc R
C24 C 0.0477(17) 0.8346(13) 0.1508(12) 0.035(4) Uani 1 d .
H24 H 0.0022 0.8889 0.1252 0.042 Uiso 1 calc R
C25 C 0.1314(17) 0.7878(13) 0.0986(12) 0.034(4) Uani 1 d .
H25 H 0.1445 0.8088 0.0365 0.041 Uiso 1 calc R
C26 C 0.1975(16) 0.7083(12) 0.1382(11) 0.028(3) Uani 1 d .
H26 H 0.2549 0.6749 0.1019 0.034 Uiso 1 calc R
C27 C 0.4441(15) 0.7522(11) 0.3962(10) 0.025(3) Uani 1 d .
H27 H 0.3555 0.7756 0.3963 0.030 Uiso 1 calc R
C28 C 0.5804(17) 0.8194(13) 0.4480(10) 0.030(3) Uani 1 d .
H28 H 0.5829 0.8868 0.4833 0.036 Uiso 1 calc R
C29 C 0.7095(15) 0.7863(13) 0.4467(11) 0.033(4) Uani 1 d .
H29 H 0.8019 0.8310 0.4804 0.039 Uiso 1 calc R
C30 C 0.7027(14) 0.6897(12) 0.3969(11) 0.026(3) Uani 1 d .
H30 H 0.7920 0.6678 0.3949 0.031 Uiso 1 calc R
C31 C 0.5709(15) 0.6223(13) 0.3493(11) 0.029(4) Uani 1 d .
H31 H 0.5703 0.5529 0.3181 0.035 Uiso 1 calc R
C32 C 0.4379(14) 0.6526(13) 0.3452(10) 0.027(3) Uani 1 d .
C33 C 0.431(4) 0.093(3) -0.094(2) 0.120(12) Uani 1 d .
H33A H 0.4640 0.0346 -0.1280 0.144 Uiso 1 calc R
H33B H 0.5188 0.1375 -0.0483 0.144 Uiso 1 calc R

loop_
_atom_site_aniso_label
_atom_site_aniso_U_11
_atom_site_aniso_U_22
_atom_site_aniso_U_33
_atom_site_aniso_U_23
_atom_site_aniso_U_13
_atom_site_aniso_U_12
Mo1 0.0080(5) 0.0232(7) 0.0212(7) -0.0031(5) -0.0002(4) 0.0067(4)
Fe1 0.0079(9) 0.0231(11) 0.0256(12) -0.0036(9) -0.0001(8) 0.0074(8)
Fe2 0.0092(9) 0.0234(11) 0.0282(12) -0.0014(9) -0.0003(8) 0.0069(8)
Cl1 0.090(5) 0.095(5) 0.094(5) 0.023(4) 0.024(4) 0.021(4)
Cl2 0.095(5) 0.110(5) 0.079(5) 0.037(4) 0.013(4) 0.044(4)
P1 0.0102(15) 0.0218(19) 0.024(2) -0.0001(15) -0.0012(14) 0.0105(13)
O1 0.013(5) 0.041(6) 0.029(6) -0.005(5) -0.010(4) 0.006(4)
O2 0.035(6) 0.044(7) 0.030(7) -0.009(6) -0.001(5) 0.011(5)
O3 0.015(5) 0.038(6) 0.049(7) -0.001(5) -0.005(5) 0.014(5)
O4 0.016(5) 0.029(6) 0.047(7) 0.008(5) 0.001(5) -0.004(4)
O5 0.016(5) 0.066(8) 0.050(8) 0.001(6) -0.013(5) 0.014(5)
O6 0.055(8) 0.029(7) 0.069(10) 0.015(7) 0.024(7) 0.012(6)
O7 0.029(6) 0.039(6) 0.025(6) -0.010(5) -0.001(5) 0.014(5)
C1 0.027(8) 0.024(8) 0.022(8) 0.001(6) 0.008(6) 0.017(6)
C2 0.012(6) 0.043(9) 0.024(9) 0.007(7) 0.002(6) 0.017(6)
C3 0.012(7) 0.016(7) 0.043(10) 0.000(7) 0.006(6) -0.001(5)
C4 0.008(6) 0.032(8) 0.042(10) -0.006(7) -0.001(6) 0.011(6)
C5 0.033(9) 0.025(8) 0.031(9) 0.010(7) 0.008(7) 0.015(7)
C6 0.021(7) 0.032(9) 0.036(9) -0.008(7) -0.002(6) 0.024(7)
C7 0.016(7) 0.033(9) 0.029(9) 0.011(7) 0.003(6) 0.001(6)
C8 0.019(7) 0.024(8) 0.028(9) -0.016(6) 0.000(6) 0.007(6)
C9 0.011(6) 0.024(7) 0.027(8) 0.001(6) 0.007(6) 0.009(5)
C10 0.016(6) 0.028(8) 0.016(8) -0.003(6) -0.003(5) 0.004(6)
C11 0.004(6) 0.031(8) 0.036(9) 0.003(7) -0.007(6) 0.001(5)
C12 0.013(7) 0.033(9) 0.045(10) 0.002(7) -0.005(6) 0.011(6)
C13 0.027(8) 0.036(9) 0.056(11) 0.011(8) 0.008(7) 0.031(7)
C14 0.028(8) 0.036(9) 0.045(11) -0.007(8) 0.003(7) 0.016(7)
C15 0.018(7) 0.026(8) 0.048(10) -0.008(7) -0.006(7) 0.014(6)
C22 0.023(7) 0.018(7) 0.027(9) -0.013(6) -0.006(6) 0.007(6)
C23 0.008(6) 0.017(7) 0.059(12) -0.005(7) -0.005(6) 0.002(5)
C24 0.033(8) 0.027(9) 0.043(11) -0.002(8) -0.012(7) 0.014(7)
C25 0.034(8) 0.030(9) 0.033(10) -0.001(7) -0.008(7) 0.006(7)
C26 0.031(8) 0.023(8) 0.029(9) -0.008(7) -0.007(7) 0.015(6)
C27 0.016(7) 0.024(8) 0.030(9) -0.006(7) 0.000(6) 0.000(6)
C28 0.044(9) 0.036(9) 0.014(8) 0.005(7) 0.003(7) 0.018(7)
C29 0.017(7) 0.039(10) 0.035(10) -0.007(8) -0.006(6) 0.003(6)
C30 0.007(6) 0.033(9) 0.037(9) 0.008(7) 0.000(6) 0.006(6)
C31 0.019(7) 0.030(8) 0.039(10) 0.000(7) 0.005(7) 0.008(6)
C32 0.010(6) 0.042(9) 0.024(8) -0.008(7) 0.002(6) 0.000(6)
C33 0.15(3) 0.18(3) 0.07(2) 0.03(2) 0.07(2) 0.08(3)

loop_
_atom_type_symbol
_atom_type_description
_atom_type_scat_dispersion_real
_atom_type_scat_dispersion_imag
_atom_type_scat_source
C C 0.0033 0.0016 'International Tables Vol C Tables 4.2.6.8 and 6.1.1.4'
H H 0.0000 0.0000 'International Tables Vol C Tables 4.2.6.8 and 6.1.1.4'
O O 0.0106 0.0060 'International Tables Vol C Tables 4.2.6.8 and 6.1.1.4'
P P 0.1023 0.0942 'International Tables Vol C Tables 4.2.6.8 and 6.1.1.4'
Fe Fe 0.3463 0.8444 'International Tables Vol C Tables 4.2.6.8 and 6.1.1.4'
Mo Mo -1.6832 0.6857 'International Tables Vol C Tables 4.2.6.8 and 6.1.1.4'
Cl Cl 0.1484 0.1585 'International Tables Vol C Tables 4.2.6.8 and 6.1.1.4'

loop_
_geom_angle_atom_site_label_1
_geom_angle_atom_site_label_2
_geom_angle_atom_site_label_3
_geom_angle
C1 Mo1 C8 122.6(5)
C1 Mo1 C9 118.6(5)
C8 Mo1 C9 34.8(5)
C1 Mo1 C20 84.4(5)
C8 Mo1 C20 144.5(5)
C9 Mo1 C20 114.6(5)
C1 Mo1 C19 117.7(5)
C8 Mo1 C19 109.7(5)
C9 Mo1 C19 86.3(5)
C20 Mo1 C19 35.7(5)
C1 Mo1 C16 82.4(5)
C8 Mo1 C16 153.1(5)
C9 Mo1 C16 145.0(5)
C20 Mo1 C16 35.0(5)
C19 Mo1 C16 58.7(5)
C1 Mo1 P1 86.5(4)
C8 Mo1 P1 73.2(4)
C9 Mo1 P1 107.4(3)
C20 Mo1 P1 136.2(4)
C19 Mo1 P1 142.9(4)
C16 Mo1 P1 101.3(4)
C1 Mo1 C17 113.1(5)
C8 Mo1 C17 118.6(5)
C9 Mo1 C17 126.8(5)
C20 Mo1 C17 57.9(5)
C19 Mo1 C17 58.3(5)
C16 Mo1 C17 34.7(5)
P1 Mo1 C17 87.2(4)
C1 Mo1 C18 139.8(5)
C8 Mo1 C18 97.6(5)
C9 Mo1 C18 93.3(5)
C20 Mo1 C18 58.9(5)
C19 Mo1 C18 35.5(5)
C16 Mo1 C18 58.4(5)
P1 Mo1 C18 108.0(4)
C17 Mo1 C18 34.8(5)
C1 Mo1 Fe1 78.9(4)
C8 Mo1 Fe1 46.2(3)
C9 Mo1 Fe1 67.0(3)
C20 Mo1 Fe1 161.0(4)
C19 Mo1 Fe1 153.2(4)
C16 Mo1 Fe1 148.0(4)
P1 Mo1 Fe1 52.10(10)
C17 Mo1 Fe1 137.8(4)
C18 Mo1 Fe1 139.7(4)
C1 Mo1 Fe2 73.4(4)
C8 Mo1 Fe2 65.7(3)
C9 Mo1 Fe2 45.4(3)
C20 Mo1 Fe2 107.4(4)
C19 Mo1 Fe2 103.3(4)
C16 Mo1 Fe2 137.8(4)
P1 Mo1 Fe2 110.80(10)
C17 Mo1 Fe2 161.5(4)
C18 Mo1 Fe2 129.9(3)
Fe1 Mo1 Fe2 59.17(6)
C2 Fe1 C4 89.3(7)
C2 Fe1 C3 103.6(6)
C4 Fe1 C3 91.7(6)
C2 Fe1 P1 89.2(5)
C4 Fe1 P1 171.9(4)
C3 Fe1 P1 96.4(4)
C2 Fe1 Fe2 145.5(5)
C4 Fe1 Fe2 62.8(5)
C3 Fe1 Fe2 97.3(4)
P1 Fe1 Fe2 115.55(13)
C2 Fe1 Mo1 133.1(4)
C4 Fe1 Mo1 121.0(5)
C3 Fe1 Mo1 109.7(5)
P1 Fe1 Mo1 55.62(10)
Fe2 Fe1 Mo1 60.44(6)
C7 Fe2 C6 96.4(6)
C7 Fe2 C5 91.0(7)
C6 Fe2 C5 98.4(6)
C7 Fe2 C9 95.1(6)
C6 Fe2 C9 94.8(6)
C5 Fe2 C9 164.8(6)
C7 Fe2 C4 173.4(6)
C6 Fe2 C4 77.2(6)
C5 Fe2 C4 91.4(6)
C9 Fe2 C4 84.1(5)
C7 Fe2 Fe1 145.2(4)
C6 Fe2 Fe1 116.2(5)
C5 Fe2 Fe1 95.6(5)
C9 Fe2 Fe1 71.6(4)
C4 Fe2 Fe1 40.5(4)
C7 Fe2 Mo1 85.4(4)
C6 Fe2 Mo1 150.4(4)
C5 Fe2 Mo1 111.1(5)
C9 Fe2 Mo1 55.7(4)
C4 Fe2 Mo1 99.5(4)
Fe1 Fe2 Mo1 60.39(6)
C32 P1 C21 102.7(7)
C32 P1 Fe1 118.3(5)
C21 P1 Fe1 115.6(4)
C32 P1 Mo1 123.0(5)
C21 P1 Mo1 123.4(5)
Fe1 P1 Mo1 72.28(12)
O1 C1 Mo1 172.4(12)
O2 C2 Fe1 178.9(11)
O3 C3 Fe1 177.0(13)
O4 C4 Fe1 160.0(13)
O4 C4 Fe2 123.0(11)
Fe1 C4 Fe2 76.7(6)
O5 C5 Fe2 178.1(14)
O6 C6 Fe2 177.1(14)
O7 C7 Fe2 178.4(13)
C9 C8 Mo1 74.7(9)
C9 C8 H8 142.6
Mo1 C8 H8 142.6
C8 C9 C10 121.6(12)
C8 C9 Fe2 108.0(9)
C10 C9 Fe2 129.4(10)
C8 C9 Mo1 70.5(9)
C10 C9 Mo1 124.7(8)
Fe2 C9 Mo1 78.9(5)
C11 C10 C15 116.4(13)
C11 C10 C9 121.4(12)
C15 C10 C9 122.1(12)
C12 C11 C10 120.8(14)
C12 C11 H11 119.6
C10 C11 H11 119.6
C13 C12 C11 122.6(13)
C13 C12 H12 118.7
C11 C12 H12 118.7
C12 C13 C14 118.5(13)
C12 C13 H13 120.7
C14 C13 H13 120.7
C13 C14 C15 119.6(15)
C13 C14 H14 120.2
C15 C14 H14 120.2
C14 C15 C10 122.1(13)
C14 C15 H15 118.9
C10 C15 H15 118.9
C20 C16 C17 107.9(13)
C20 C16 Mo1 71.2(8)
C17 C16 Mo1 73.5(8)
C20 C16 H16 126.1
C17 C16 H16 126.1
Mo1 C16 H16 121.0
C16 C17 C18 109.4(13)
C16 C17 Mo1 71.8(8)
C18 C17 Mo1 72.9(8)
C16 C17 H17 125.3
C18 C17 H17 125.3
Mo1 C17 H17 121.6
C17 C18 C19 106.4(13)
C17 C18 Mo1 72.3(8)
C19 C18 Mo1 70.2(8)
C17 C18 H18 126.8
C19 C18 H18 126.8
Mo1 C18 H18 122.5
C20 C19 C18 107.8(13)
C20 C19 Mo1 71.8(8)
C18 C19 Mo1 74.3(8)
C20 C19 H19 126.1
C18 C19 H19 126.1
Mo1 C19 H19 119.6
C16 C20 C19 108.5(13)
C16 C20 Mo1 73.8(8)
C19 C20 Mo1 72.5(8)
C16 C20 H20 125.7
C19 C20 H20 125.7
Mo1 C20 H20 119.8
C26 C21 C22 119.3(13)
C26 C21 P1 120.1(10)
C22 C21 P1 120.6(11)
C23 C22 C21 119.1(14)
C23 C22 H22 120.5
C21 C22 H22 120.5
C24 C23 C22 121.3(14)
C24 C23 H23 119.3
C22 C23 H23 119.3
C23 C24 C25 119.8(15)
C23 C24 H24 120.1
C25 C24 H24 120.1
C24 C25 C26 118.9(16)
C24 C25 H25 120.6
C26 C25 H25 120.6
C21 C26 C25 121.7(14)
C21 C26 H26 119.2
C25 C26 H26 119.2
C32 C27 C28 121.1(13)
C32 C27 H27 119.5
C28 C27 H27 119.5
C29 C28 C27 119.5(14)
C29 C28 H28 120.2
C27 C28 H28 120.2
C30 C29 C28 119.1(14)
C30 C29 H29 120.5
C28 C29 H29 120.5
C29 C30 C31 121.9(13)
C29 C30 H30 119.0
C31 C30 H30 119.0
C30 C31 C32 121.7(14)
C30 C31 H31 119.1
C32 C31 H31 119.1
C27 C32 C31 116.6(13)
C27 C32 P1 121.0(10)
C31 C32 P1 122.3(12)
Cl1 C33 Cl2 117.0(18)
Cl1 C33 H33A 108.0
Cl2 C33 H33A 108.0
Cl1 C33 H33B 108.0
Cl2 C33 H33B 108.0
H33A C33 H33B 107.3

loop_
_geom_bond_atom_site_label_1
_geom_bond_atom_site_label_2
_geom_bond_distance
Mo1 C1 1.958(14)
Mo1 C8 2.233(15)
Mo1 C9 2.286(14)
Mo1 C20 2.306(14)
Mo1 C19 2.315(14)
Mo1 C16 2.338(14)
Mo1 P1 2.351(4)
Mo1 C17 2.360(13)
Mo1 C18 2.368(13)
Mo1 Fe1 2.714(2)
Mo1 Fe2 2.715(2)
Fe1 C2 1.753(16)
Fe1 C4 1.789(16)
Fe1 C3 1.826(14)
Fe1 P1 2.248(4)
Fe1 Fe2 2.680(3)
Fe2 C7 1.775(16)
Fe2 C6 1.785(17)
Fe2 C5 1.816(15)
Fe2 C9 1.971(13)
Fe2 C4 2.448(15)
Cl1 C33 1.59(2)
Cl2 C33 1.76(3)
P1 C32 1.803(14)
P1 C21 1.830(13)
O1 C1 1.159(16)
O2 C2 1.134(17)
O3 C3 1.111(16)
O4 C4 1.161(17)
O5 C5 1.153(17)
O6 C6 1.128(18)
O7 C7 1.120(17)
C8 C9 1.352(19)
C8 H8 0.9500
C9 C10 1.503(17)
C10 C11 1.378(18)
C10 C15 1.416(19)
C11 C12 1.378(19)
C11 H11 0.9500
C12 C13 1.36(2)
C12 H12 0.9500
C13 C14 1.38(2)
C13 H13 0.9500
C14 C15 1.384(19)
C14 H14 0.9500
C15 H15 0.9500
C16 C20 1.396(19)
C16 C17 1.40(2)
C16 H16 0.9500
C17 C18 1.41(2)
C17 H17 0.9500
C18 C19 1.43(2)
C18 H18 0.9500
C19 C20 1.41(2)
C19 H19 0.9500
C20 H20 0.9500
C21 C26 1.332(19)
C21 C22 1.402(18)
C22 C23 1.37(2)
C22 H22 0.9500
C23 C24 1.36(2)
C23 H23 0.9500
C24 C25 1.37(2)
C24 H24 0.9500
C25 C26 1.40(2)
C25 H25 0.9500
C26 H26 0.9500
C27 C32 1.39(2)
C27 C28 1.42(2)
C27 H27 0.9500
C28 C29 1.38(2)
C28 H28 0.9500
C29 C30 1.35(2)
C29 H29 0.9500
C30 C31 1.37(2)
C30 H30 0.9500
C31 C32 1.390(19)
C31 H31 0.9500
C33 H33A 0.9900
C33 H33B 0.9900

loop_
_geom_torsion_atom_site_label_1
_geom_torsion_atom_site_label_2
_geom_torsion_atom_site_label_3
_geom_torsion_atom_site_label_4
_geom_torsion
C1 Mo1 Fe1 C2 -142.7(8)
C8 Mo1 Fe1 C2 55.4(8)
C9 Mo1 Fe1 C2 89.4(7)
C20 Mo1 Fe1 C2 -171.7(13)
C19 Mo1 Fe1 C2 86.0(10)
C16 Mo1 Fe1 C2 -87.5(9)
P1 Mo1 Fe1 C2 -48.5(7)
C17 Mo1 Fe1 C2 -30.5(9)
C18 Mo1 Fe1 C2 23.3(9)
Fe2 Mo1 Fe1 C2 140.1(7)
C1 Mo1 Fe1 C4 94.5(7)
C8 Mo1 Fe1 C4 -67.4(7)
C9 Mo1 Fe1 C4 -33.3(6)
C20 Mo1 Fe1 C4 65.6(12)
C19 Mo1 Fe1 C4 -36.7(9)
C16 Mo1 Fe1 C4 149.7(8)
P1 Mo1 Fe1 C4 -171.3(5)
C17 Mo1 Fe1 C4 -153.3(7)
C18 Mo1 Fe1 C4 -99.5(8)
Fe2 Mo1 Fe1 C4 17.3(5)
C1 Mo1 Fe1 C3 -10.1(6)
C8 Mo1 Fe1 C3 -172.0(6)
C9 Mo1 Fe1 C3 -137.9(6)
C20 Mo1 Fe1 C3 -39.0(12)
C19 Mo1 Fe1 C3 -141.3(9)
C16 Mo1 Fe1 C3 45.1(8)
P1 Mo1 Fe1 C3 84.1(5)
C17 Mo1 Fe1 C3 102.1(7)
C18 Mo1 Fe1 C3 155.9(7)
Fe2 Mo1 Fe1 C3 -87.3(4)
C1 Mo1 Fe1 P1 -94.3(4)
C8 Mo1 Fe1 P1 103.9(5)
C9 Mo1 Fe1 P1 137.9(4)
C20 Mo1 Fe1 P1 -123.2(11)
C19 Mo1 Fe1 P1 134.5(8)
C16 Mo1 Fe1 P1 -39.1(7)
C17 Mo1 Fe1 P1 17.9(5)
C18 Mo1 Fe1 P1 71.8(5)
Fe2 Mo1 Fe1 P1 -171.44(13)
C1 Mo1 Fe1 Fe2 77.2(4)
C8 Mo1 Fe1 Fe2 -84.7(5)
C9 Mo1 Fe1 Fe2 -50.6(4)
C20 Mo1 Fe1 Fe2 48.3(11)
C19 Mo1 Fe1 Fe2 -54.0(8)
C16 Mo1 Fe1 Fe2 132.4(7)
P1 Mo1 Fe1 Fe2 171.44(13)
C17 Mo1 Fe1 Fe2 -170.6(5)
C18 Mo1 Fe1 Fe2 -116.8(5)
C2 Fe1 Fe2 C7 -135.3(11)
C4 Fe1 Fe2 C7 -174.5(9)
C3 Fe1 Fe2 C7 97.4(9)
P1 Fe1 Fe2 C7 -3.3(8)
Mo1 Fe1 Fe2 C7 -11.1(8)
C2 Fe1 Fe2 C6 22.5(8)
C4 Fe1 Fe2 C6 -16.7(7)
C3 Fe1 Fe2 C6 -104.8(6)
P1 Fe1 Fe2 C6 154.4(5)
Mo1 Fe1 Fe2 C6 146.6(5)
C2 Fe1 Fe2 C5 124.8(8)
C4 Fe1 Fe2 C5 85.6(7)
C3 Fe1 Fe2 C5 -2.6(6)
P1 Fe1 Fe2 C5 -103.3(5)
Mo1 Fe1 Fe2 C5 -111.1(5)
C2 Fe1 Fe2 C9 -63.7(8)
C4 Fe1 Fe2 C9 -102.9(6)
C3 Fe1 Fe2 C9 169.0(6)
P1 Fe1 Fe2 C9 68.2(4)
Mo1 Fe1 Fe2 C9 60.4(4)
C2 Fe1 Fe2 C4 39.2(8)
C3 Fe1 Fe2 C4 -88.1(7)
P1 Fe1 Fe2 C4 171.2(5)
Mo1 Fe1 Fe2 C4 163.3(5)
C2 Fe1 Fe2 Mo1 -124.1(7)
C4 Fe1 Fe2 Mo1 -163.3(5)
C3 Fe1 Fe2 Mo1 108.5(5)
P1 Fe1 Fe2 Mo1 7.83(12)
C1 Mo1 Fe2 C7 86.9(6)
C8 Mo1 Fe2 C7 -134.3(6)
C9 Mo1 Fe2 C7 -99.3(7)
C20 Mo1 Fe2 C7 8.4(6)
C19 Mo1 Fe2 C7 -28.4(6)
C16 Mo1 Fe2 C7 29.4(7)
P1 Mo1 Fe2 C7 166.4(5)
C17 Mo1 Fe2 C7 -26.5(13)
C18 Mo1 Fe2 C7 -55.2(7)
Fe1 Mo1 Fe2 C7 173.6(5)
C1 Mo1 Fe2 C6 -178.4(10)
C8 Mo1 Fe2 C6 -39.6(10)
C9 Mo1 Fe2 C6 -4.7(10)
C20 Mo1 Fe2 C6 103.1(10)
C19 Mo1 Fe2 C6 66.3(10)
C16 Mo1 Fe2 C6 124.0(11)
P1 Mo1 Fe2 C6 -98.9(9)
C17 Mo1 Fe2 C6 68.1(15)
C18 Mo1 Fe2 C6 39.5(10)
Fe1 Mo1 Fe2 C6 -91.7(9)
C1 Mo1 Fe2 C5 -2.4(7)
C8 Mo1 Fe2 C5 136.4(6)
C9 Mo1 Fe2 C5 171.4(7)
C20 Mo1 Fe2 C5 -80.9(6)
C19 Mo1 Fe2 C5 -117.7(6)
C16 Mo1 Fe2 C5 -59.9(7)
P1 Mo1 Fe2 C5 77.1(5)
C17 Mo1 Fe2 C5 -115.8(13)
C18 Mo1 Fe2 C5 -144.5(7)
Fe1 Mo1 Fe2 C5 84.4(5)
C1 Mo1 Fe2 C9 -173.8(6)
C8 Mo1 Fe2 C9 -34.9(6)
C20 Mo1 Fe2 C9 107.7(6)
C19 Mo1 Fe2 C9 71.0(6)
C16 Mo1 Fe2 C9 128.7(7)
P1 Mo1 Fe2 C9 -94.2(5)
C17 Mo1 Fe2 C9 72.8(12)
C18 Mo1 Fe2 C9 44.1(7)
Fe1 Mo1 Fe2 C9 -87.0(5)
C1 Mo1 Fe2 C4 -97.6(5)
C8 Mo1 Fe2 C4 41.2(5)
C9 Mo1 Fe2 C4 76.1(6)
C20 Mo1 Fe2 C4 -176.1(5)
C19 Mo1 Fe2 C4 147.1(5)
C16 Mo1 Fe2 C4 -155.2(6)
P1 Mo1 Fe2 C4 -18.1(4)
C17 Mo1 Fe2 C4 148.9(12)
C18 Mo1 Fe2 C4 120.2(6)
Fe1 Mo1 Fe2 C4 -10.9(3)
C1 Mo1 Fe2 Fe1 -86.7(4)
C8 Mo1 Fe2 Fe1 52.1(4)
C9 Mo1 Fe2 Fe1 87.0(5)
C20 Mo1 Fe2 Fe1 -165.3(4)
C19 Mo1 Fe2 Fe1 158.0(4)
C16 Mo1 Fe2 Fe1 -144.3(5)
P1 Mo1 Fe2 Fe1 -7.22(11)
C17 Mo1 Fe2 Fe1 159.8(12)
C18 Mo1 Fe2 Fe1 131.1(5)
C2 Fe1 P1 C32 28.3(7)
C4 Fe1 P1 C32 -51(4)
C3 Fe1 P1 C32 131.9(7)
Fe2 Fe1 P1 C32 -126.8(5)
Mo1 Fe1 P1 C32 -118.6(6)
C2 Fe1 P1 C21 -94.0(6)
C4 Fe1 P1 C21 -173(4)
C3 Fe1 P1 C21 9.6(7)
Fe2 Fe1 P1 C21 110.9(5)
Mo1 Fe1 P1 C21 119.2(5)
C2 Fe1 P1 Mo1 146.8(4)
C4 Fe1 P1 Mo1 68(4)
C3 Fe1 P1 Mo1 -109.6(5)
Fe2 Fe1 P1 Mo1 -8.25(12)
C1 Mo1 P1 C32 -168.7(7)
C8 Mo1 P1 C32 65.6(7)
C9 Mo1 P1 C32 72.4(7)
C20 Mo1 P1 C32 -90.5(8)
C19 Mo1 P1 C32 -35.1(9)
C16 Mo1 P1 C32 -87.3(7)
C17 Mo1 P1 C32 -55.4(7)
C18 Mo1 P1 C32 -27.1(7)
Fe1 Mo1 P1 C32 112.7(6)
Fe2 Mo1 P1 C32 120.5(6)
C1 Mo1 P1 C21 -30.8(6)
C8 Mo1 P1 C21 -156.5(6)
C9 Mo1 P1 C21 -149.6(6)
C20 Mo1 P1 C21 47.4(7)
C19 Mo1 P1 C21 102.8(8)
C16 Mo1 P1 C21 50.7(6)
C17 Mo1 P1 C21 82.5(6)
C18 Mo1 P1 C21 110.9(6)
Fe1 Mo1 P1 C21 -109.4(5)
Fe2 Mo1 P1 C21 -101.5(5)
C1 Mo1 P1 Fe1 78.6(4)
C8 Mo1 P1 Fe1 -47.1(3)
C9 Mo1 P1 Fe1 -40.2(3)
C20 Mo1 P1 Fe1 156.8(5)
C19 Mo1 P1 Fe1 -147.8(6)
C16 Mo1 P1 Fe1 160.1(4)
C17 Mo1 P1 Fe1 -168.1(4)
C18 Mo1 P1 Fe1 -139.7(4)
Fe2 Mo1 P1 Fe1 7.86(12)
C8 Mo1 C1 O1 150(9)
C9 Mo1 C1 O1 -169(9)
C20 Mo1 C1 O1 -54(9)
C19 Mo1 C1 O1 -68(9)
C16 Mo1 C1 O1 -19(9)
P1 Mo1 C1 O1 83(9)
C17 Mo1 C1 O1 -3(9)
C18 Mo1 C1 O1 -31(9)
Fe1 Mo1 C1 O1 135(9)
Fe2 Mo1 C1 O1 -164(9)
C4 Fe1 C2 O2 123(69)
C3 Fe1 C2 O2 -146(69)
P1 Fe1 C2 O2 -49(69)
Fe2 Fe1 C2 O2 89(69)
Mo1 Fe1 C2 O2 -11(69)
C2 Fe1 C3 O3 -147(24)
C4 Fe1 C3 O3 -58(24)
P1 Fe1 C3 O3 122(24)
Fe2 Fe1 C3 O3 5(24)
Mo1 Fe1 C3 O3 66(24)
C2 Fe1 C4 O4 13(3)
C3 Fe1 C4 O4 -91(3)
P1 Fe1 C4 O4 92(5)
Fe2 Fe1 C4 O4 172(4)
Mo1 Fe1 C4 O4 155(3)
C2 Fe1 C4 Fe2 -159.0(5)
C3 Fe1 C4 Fe2 97.4(5)
P1 Fe1 C4 Fe2 -80(4)
Mo1 Fe1 C4 Fe2 -16.9(5)
C7 Fe2 C4 O4 -25(5)
C6 Fe2 C4 O4 -11.9(12)
C5 Fe2 C4 O4 86.4(12)
C9 Fe2 C4 O4 -108.2(12)
Fe1 Fe2 C4 O4 -176.6(15)
Mo1 Fe2 C4 O4 -161.9(11)
C7 Fe2 C4 Fe1 152(4)
C6 Fe2 C4 Fe1 164.7(6)
C5 Fe2 C4 Fe1 -97.0(6)
C9 Fe2 C4 Fe1 68.4(5)
Mo1 Fe2 C4 Fe1 14.7(4)
C7 Fe2 C5 O5 -9(38)
C6 Fe2 C5 O5 -105(38)
C9 Fe2 C5 O5 105(37)
C4 Fe2 C5 O5 177(100)
Fe1 Fe2 C5 O5 137(38)
Mo1 Fe2 C5 O5 77(38)
C7 Fe2 C6 O6 -8(25)
C5 Fe2 C6 O6 84(25)
C9 Fe2 C6 O6 -104(25)
C4 Fe2 C6 O6 173(25)
Fe1 Fe2 C6 O6 -176(25)
Mo1 Fe2 C6 O6 -100(25)
C6 Fe2 C7 O7 107(48)
C5 Fe2 C7 O7 8(48)
C9 Fe2 C7 O7 -158(48)
C4 Fe2 C7 O7 120(47)
Fe1 Fe2 C7 O7 -93(48)
Mo1 Fe2 C7 O7 -103(48)
C1 Mo1 C8 C9 94.2(8)
C20 Mo1 C8 C9 -40.3(12)
C19 Mo1 C8 C9 -50.4(8)
C16 Mo1 C8 C9 -109.6(11)
P1 Mo1 C8 C9 168.6(8)
C17 Mo1 C8 C9 -114.3(8)
C18 Mo1 C8 C9 -84.9(8)
Fe1 Mo1 C8 C9 115.4(8)
Fe2 Mo1 C8 C9 45.7(6)
Mo1 C8 C9 C10 119.4(12)
Mo1 C8 C9 Fe2 -70.7(7)
C7 Fe2 C9 C8 145.9(11)
C6 Fe2 C9 C8 -117.3(11)
C5 Fe2 C9 C8 33(3)
C4 Fe2 C9 C8 -40.7(10)
Fe1 Fe2 C9 C8 -1.2(9)
Mo1 Fe2 C9 C8 65.0(9)
C7 Fe2 C9 C10 -45.3(13)
C6 Fe2 C9 C10 51.6(13)
C5 Fe2 C9 C10 -158(2)
C4 Fe2 C9 C10 128.1(13)
Fe1 Fe2 C9 C10 167.6(13)
Mo1 Fe2 C9 C10 -126.1(13)
C7 Fe2 C9 Mo1 80.9(5)
C6 Fe2 C9 Mo1 177.7(5)
C5 Fe2 C9 Mo1 -32(2)
C4 Fe2 C9 Mo1 -105.8(5)
Fe1 Fe2 C9 Mo1 -66.2(2)
C1 Mo1 C9 C8 -107.0(8)
C20 Mo1 C9 C8 155.6(7)
C19 Mo1 C9 C8 133.3(8)
C16 Mo1 C9 C8 132.1(9)
P1 Mo1 C9 C8 -11.5(8)
C17 Mo1 C9 C8 88.3(9)
C18 Mo1 C9 C8 98.5(8)
Fe1 Mo1 C9 C8 -45.1(7)
Fe2 Mo1 C9 C8 -113.9(8)
C1 Mo1 C9 C10 137.4(11)
C8 Mo1 C9 C10 -115.6(14)
C20 Mo1 C9 C10 40.1(12)
C19 Mo1 C9 C10 17.8(11)
C16 Mo1 C9 C10 16.5(16)
P1 Mo1 C9 C10 -127.0(10)
C17 Mo1 C9 C10 -27.2(13)
C18 Mo1 C9 C10 -17.1(11)
Fe1 Mo1 C9 C10 -160.7(12)
Fe2 Mo1 C9 C10 130.6(13)
C1 Mo1 C9 Fe2 6.8(7)
C8 Mo1 C9 Fe2 113.9(8)
C20 Mo1 C9 Fe2 -90.5(5)
C19 Mo1 C9 Fe2 -112.8(5)
C16 Mo1 C9 Fe2 -114.1(7)
P1 Mo1 C9 Fe2 102.4(3)
C17 Mo1 C9 Fe2 -157.8(5)
C18 Mo1 C9 Fe2 -147.6(5)
Fe1 Mo1 C9 Fe2 68.7(3)
C8 C9 C10 C11 -12(2)
Fe2 C9 C10 C11 -179.2(11)
Mo1 C9 C10 C11 75.4(16)
C8 C9 C10 C15 164.3(14)
Fe2 C9 C10 C15 -3(2)
Mo1 C9 C10 C15 -108.5(14)
C15 C10 C11 C12 0(2)
C9 C10 C11 C12 176.4(13)
C10 C11 C12 C13 -1(2)
C11 C12 C13 C14 1(2)
C12 C13 C14 C15 0(2)
C13 C14 C15 C10 -1(2)
C11 C10 C15 C14 1(2)
C9 C10 C15 C14 -175.5(14)
C1 Mo1 C16 C20 -91.2(9)
C8 Mo1 C16 C20 108.8(12)
C9 Mo1 C16 C20 39.3(13)
C19 Mo1 C16 C20 37.8(8)
P1 Mo1 C16 C20 -176.1(8)
C17 Mo1 C16 C20 116.0(13)
C18 Mo1 C16 C20 79.7(9)
Fe1 Mo1 C16 C20 -145.6(7)
Fe2 Mo1 C16 C20 -36.5(11)
C1 Mo1 C16 C17 152.8(9)
C8 Mo1 C16 C17 -7.2(15)
C9 Mo1 C16 C17 -76.8(12)
C20 Mo1 C16 C17 -116.0(13)
C19 Mo1 C16 C17 -78.2(9)
P1 Mo1 C16 C17 67.9(8)
C18 Mo1 C16 C17 -36.3(8)
Fe1 Mo1 C16 C17 98.4(10)
Fe2 Mo1 C16 C17 -152.6(7)
C20 C16 C17 C18 0.3(16)
Mo1 C16 C17 C18 63.7(10)
C20 C16 C17 Mo1 -63.4(10)
C1 Mo1 C17 C16 -29.5(10)
C8 Mo1 C17 C16 176.3(8)
C9 Mo1 C17 C16 135.8(8)
C20 Mo1 C17 C16 37.4(8)
C19 Mo1 C17 C16 79.7(9)
P1 Mo1 C17 C16 -114.5(8)
C18 Mo1 C17 C16 117.8(13)
Fe1 Mo1 C17 C16 -128.6(8)
Fe2 Mo1 C17 C16 77.6(15)
C1 Mo1 C17 C18 -147.3(9)
C8 Mo1 C17 C18 58.5(10)
C9 Mo1 C17 C18 18.0(11)
C20 Mo1 C17 C18 -80.4(9)
C19 Mo1 C17 C18 -38.1(8)
C16 Mo1 C17 C18 -117.8(13)
P1 Mo1 C17 C18 127.7(8)
Fe1 Mo1 C17 C18 113.6(8)
Fe2 Mo1 C17 C18 -40.2(17)
C16 C17 C18 C19 -0.7(15)
Mo1 C17 C18 C19 62.3(9)
C16 C17 C18 Mo1 -63.0(10)
C1 Mo1 C18 C17 50.3(12)
C8 Mo1 C18 C17 -131.0(9)
C9 Mo1 C18 C17 -165.7(9)
C20 Mo1 C18 C17 77.4(9)
C19 Mo1 C18 C17 115.5(13)
C16 Mo1 C18 C17 36.2(8)
P1 Mo1 C18 C17 -56.2(9)
Fe1 Mo1 C18 C17 -108.2(9)
Fe2 Mo1 C18 C17 164.6(7)
C1 Mo1 C18 C19 -65.2(12)
C8 Mo1 C18 C19 113.6(9)
C9 Mo1 C18 C19 78.9(9)
C20 Mo1 C18 C19 -38.0(8)
C16 Mo1 C18 C19 -79.2(9)
P1 Mo1 C18 C19 -171.7(8)
C17 Mo1 C18 C19 -115.5(13)
Fe1 Mo1 C18 C19 136.4(7)
Fe2 Mo1 C18 C19 49.1(10)
C17 C18 C19 C20 0.8(15)
Mo1 C18 C19 C20 64.5(9)
C17 C18 C19 Mo1 -63.7(9)
C1 Mo1 C19 C20 23.3(10)
C8 Mo1 C19 C20 169.9(8)
C9 Mo1 C19 C20 143.8(9)
C16 Mo1 C19 C20 -37.1(8)
P1 Mo1 C19 C20 -102.0(9)
C17 Mo1 C19 C20 -78.0(9)
C18 Mo1 C19 C20 -115.2(12)
Fe1 Mo1 C19 C20 146.9(7)
Fe2 Mo1 C19 C20 101.3(8)
C1 Mo1 C19 C18 138.6(9)
C8 Mo1 C19 C18 -74.8(9)
C9 Mo1 C19 C18 -101.0(9)
C20 Mo1 C19 C18 115.2(12)
C16 Mo1 C19 C18 78.2(9)
P1 Mo1 C19 C18 13.2(12)
C17 Mo1 C19 C18 37.3(8)
Fe1 Mo1 C19 C18 -97.8(10)
Fe2 Mo1 C19 C18 -143.4(8)
C17 C16 C20 C19 0.2(16)
Mo1 C16 C20 C19 -64.7(10)
C17 C16 C20 Mo1 64.9(10)
C18 C19 C20 C16 -0.6(16)
Mo1 C19 C20 C16 65.5(10)
C18 C19 C20 Mo1 -66.1(9)
C1 Mo1 C20 C16 84.6(9)
C8 Mo1 C20 C16 -132.5(9)
C9 Mo1 C20 C16 -156.5(8)
C19 Mo1 C20 C16 -116.0(12)
P1 Mo1 C20 C16 5.6(11)
C17 Mo1 C20 C16 -37.1(8)
C18 Mo1 C20 C16 -78.2(9)
Fe1 Mo1 C20 C16 113.1(11)
Fe2 Mo1 C20 C16 155.2(7)
C1 Mo1 C20 C19 -159.4(9)
C8 Mo1 C20 C19 -16.5(13)
C9 Mo1 C20 C19 -40.4(9)
C16 Mo1 C20 C19 116.0(12)
P1 Mo1 C20 C19 121.6(8)
C17 Mo1 C20 C19 78.9(9)
C18 Mo1 C20 C19 37.9(8)
Fe1 Mo1 C20 C19 -130.9(10)
Fe2 Mo1 C20 C19 -88.7(8)
C32 P1 C21 C26 97.5(12)
Fe1 P1 C21 C26 -132.3(10)
Mo1 P1 C21 C26 -47.4(13)
C32 P1 C21 C22 -85.3(12)
Fe1 P1 C21 C22 44.9(12)
Mo1 P1 C21 C22 129.8(10)
C26 C21 C22 C23 -1(2)
P1 C21 C22 C23 -178.5(10)
C21 C22 C23 C24 1(2)
C22 C23 C24 C25 0(2)
C23 C24 C25 C26 0(2)
C22 C21 C26 C25 1(2)
P1 C21 C26 C25 178.6(11)
C24 C25 C26 C21 -1(2)
C32 C27 C28 C29 1(2)
C27 C28 C29 C30 -1(2)
C28 C29 C30 C31 -1(2)
C29 C30 C31 C32 4(2)
C28 C27 C32 C31 1(2)
C28 C27 C32 P1 -176.0(11)
C30 C31 C32 C27 -3(2)
C30 C31 C32 P1 173.7(12)
C21 P1 C32 C27 35.9(14)
Fe1 P1 C32 C27 -92.7(13)
Mo1 P1 C32 C27 -179.1(10)
C21 P1 C32 C31 -141.0(13)
Fe1 P1 C32 C31 90.4(13)
Mo1 P1 C32 C31 4.0(16)
